data_4024806
loop_
_publ_author_name
'Hongfeng Li'
'Jingyu Yang'
'Yuanhong Liu'
'Yanzhong Li'

_publ_section_title
;
Iron-Catalyzed Cascade Arene-Aldehyde Addition/Cyclizations for the
Highly Efficient Synthesis of Xanthenes and Its Analogous: Observation of a
C-C Bond Cleavage in Indole-Based Triarylmethanes
;
_journal_name_full 'Journal of Organic Chemistry'
_journal_page_first 6797
_journal_page_last 6801
_journal_paper_doi 10.1021/jo9012354
_journal_volume 74
_journal_year 2009
_chemical_formula_sum 'C25 H20 O3'
_chemical_formula_weight 368.41
_chemical_name_systematic
; 
 ? 
;
_space_group_IT_number 14
_symmetry_cell_setting monoclinic
_symmetry_space_group_name_Hall '-P 2yn'
_symmetry_space_group_name_H-M 'P 1 21/n 1'
_atom_sites_solution_hydrogens geom
_atom_sites_solution_primary direct
_atom_sites_solution_secondary difmap
_audit_creation_method SHELXL-97
_cell_angle_alpha 90.00
_cell_angle_beta 98.181(4)
_cell_angle_gamma 90.00
_cell_formula_units_Z 4
_cell_length_a 11.6750(19)
_cell_length_b 7.9242(13)
_cell_length_c 20.616(4)
_cell_measurement_reflns_used 2028
_cell_measurement_temperature 293(2)
_cell_measurement_theta_max 42.722
_cell_measurement_theta_min 5.515
_cell_volume 1887.8(5)
_computing_cell_refinement 'Bruker SMART'
_computing_data_collection 'Bruker SMART'
_computing_data_reduction 'Bruker SHELXTL'
_computing_molecular_graphics 'Bruker SHELXTL'
_computing_publication_material 'Bruker SHELXTL'
_computing_structure_refinement 'SHELXL-97 (Sheldrick, 1997)'
_computing_structure_solution 'SHELXS-97 (Sheldrick, 1990)'
_diffrn_ambient_temperature 293(2)
_diffrn_measured_fraction_theta_full 1.000
_diffrn_measured_fraction_theta_max 1.000
_diffrn_measurement_device_type 'CCD area detector'
_diffrn_measurement_method 'phi and omega scans'
_diffrn_radiation_monochromator graphite
_diffrn_radiation_source 'fine-focus sealed tube'
_diffrn_radiation_type MoK\a
_diffrn_radiation_wavelength 0.71073
_diffrn_reflns_av_R_equivalents 0.0477
_diffrn_reflns_av_sigmaI/netI 0.0534
_diffrn_reflns_limit_h_max 11
_diffrn_reflns_limit_h_min -14
_diffrn_reflns_limit_k_max 9
_diffrn_reflns_limit_k_min -9
_diffrn_reflns_limit_l_max 25
_diffrn_reflns_limit_l_min -20
_diffrn_reflns_number 10020
_diffrn_reflns_theta_full 25.99
_diffrn_reflns_theta_max 25.99
_diffrn_reflns_theta_min 1.90
_exptl_absorpt_coefficient_mu 0.084
_exptl_absorpt_correction_T_max 1.00000
_exptl_absorpt_correction_T_min 0.76205
_exptl_absorpt_correction_type empirical
_exptl_absorpt_process_details sadabs
_exptl_crystal_colour colorless
_exptl_crystal_density_diffrn 1.296
_exptl_crystal_density_method 'not measured'
_exptl_crystal_description prismatic
_exptl_crystal_F_000 776
_exptl_crystal_size_max 0.307
_exptl_crystal_size_mid 0.265
_exptl_crystal_size_min 0.073
_refine_diff_density_max 0.244
_refine_diff_density_min -0.129
_refine_diff_density_rms 0.032
_refine_ls_extinction_method none
_refine_ls_goodness_of_fit_ref 0.916
_refine_ls_hydrogen_treatment constr
_refine_ls_matrix_type full
_refine_ls_number_parameters 255
_refine_ls_number_reflns 3717
_refine_ls_number_restraints 0
_refine_ls_restrained_S_all 0.916
_refine_ls_R_factor_all 0.0827
_refine_ls_R_factor_gt 0.0473
_refine_ls_shift/su_max 0.022
_refine_ls_shift/su_mean 0.003
_refine_ls_structure_factor_coef Fsqd
_refine_ls_weighting_details 'calc w=1/[\s^2^(Fo^2^)+(0.0533P)^2^+0.0000P] where P=(Fo^2^+2Fc^2^)/3'
_refine_ls_weighting_scheme calc
_refine_ls_wR_factor_gt 0.1060
_refine_ls_wR_factor_ref 0.1177
_reflns_number_gt 2180
_reflns_number_total 3717
_reflns_threshold_expression >2sigma(I)
_cod_data_source_file jo9012354_si_003.cif
_cod_data_source_block cd29173
_cod_depositor_comments
;
The following automatic conversions were performed:
'_symmetry_cell_setting' value 'Monoclinic' changed to 'monoclinic'
according to '/home/saulius/struct/CIF-dictionaries/cif_core.dic'
dictionary named 'cif_core.dic' version 2.4.1 from 2010-06-29.

Automatic conversion script
Id: cif_fix_enum 1527 2010-12-29 10:47:43Z saulius 
;
_cod_original_sg_symbol_H-M P2(1)/n
_cod_database_code 4024806

loop_
_symmetry_equiv_pos_as_xyz
'x, y, z'
'-x+1/2, y+1/2, -z+1/2'
'-x, -y, -z'
'x-1/2, -y-1/2, z-1/2'

loop_
_atom_site_label
_atom_site_type_symbol
_atom_site_fract_x
_atom_site_fract_y
_atom_site_fract_z
_atom_site_U_iso_or_equiv
_atom_site_adp_type
_atom_site_occupancy
_atom_site_symmetry_multiplicity
_atom_site_calc_flag
_atom_site_refinement_flags
_atom_site_disorder_assembly
_atom_site_disorder_group
O1 O 0.58776(12) 0.20574(18) 1.05114(6) 0.0726(4) Uani 1 1 d . . .
O2 O 0.33182(12) 0.3167(2) 0.80976(7) 0.0862(5) Uani 1 1 d . . .
O3 O 0.94921(11) 0.26251(19) 0.73985(6) 0.0743(4) Uani 1 1 d . . .
C1 C 0.69316(16) 0.1248(2) 1.05694(10) 0.0573(5) Uani 1 1 d . . .
C2 C 0.75040(19) 0.1126(3) 1.12038(11) 0.0766(6) Uani 1 1 d . . .
H2 H 0.7174 0.1569 1.1552 0.092 Uiso 1 1 calc R . .
C3 C 0.8558(2) 0.0350(3) 1.13133(12) 0.0826(7) Uani 1 1 d . . .
H3 H 0.8948 0.0270 1.1738 0.099 Uiso 1 1 calc R . .
C4 C 0.90419(17) -0.0309(3) 1.08041(12) 0.0748(7) Uani 1 1 d . . .
H4 H 0.9754 -0.0854 1.0881 0.090 Uiso 1 1 calc R . .
C5 C 0.84682(16) -0.0163(2) 1.01755(11) 0.0634(5) Uani 1 1 d . . .
H5 H 0.8810 -0.0596 0.9830 0.076 Uiso 1 1 calc R . .
C6 C 0.73908(15) 0.0614(2) 1.00427(9) 0.0492(5) Uani 1 1 d . . .
C7 C 0.67504(14) 0.0702(2) 0.93522(9) 0.0503(5) Uani 1 1 d . . .
H7 H 0.6506 -0.0455 0.9236 0.060 Uiso 1 1 calc R . .
C8 C 0.56441(14) 0.1724(2) 0.93267(9) 0.0483(5) Uani 1 1 d . . .
C9 C 0.52675(15) 0.2305(2) 0.98922(9) 0.0524(5) Uani 1 1 d . . .
C10 C 0.42437(16) 0.3185(2) 0.98699(10) 0.0617(5) Uani 1 1 d . . .
H10 H 0.4010 0.3571 1.0256 0.074 Uiso 1 1 calc R . .
C11 C 0.35673(15) 0.3496(2) 0.92809(10) 0.0613(5) Uani 1 1 d . . .
H11 H 0.2877 0.4089 0.9267 0.074 Uiso 1 1 calc R . .
C12 C 0.39178(16) 0.2926(2) 0.87139(10) 0.0597(5) Uani 1 1 d . . .
C13 C 0.49512(15) 0.2048(2) 0.87369(9) 0.0574(5) Uani 1 1 d . . .
H13 H 0.5183 0.1669 0.8349 0.069 Uiso 1 1 calc R . .
C14 C 0.74942(14) 0.1253(2) 0.88418(9) 0.0482(5) Uani 1 1 d . . .
C16 C 0.83085(16) 0.0566(3) 0.78502(10) 0.0651(6) Uani 1 1 d . . .
H16 H 0.8390 -0.0211 0.7522 0.078 Uiso 1 1 calc R . .
C15 C 0.76502(16) 0.0168(2) 0.83411(10) 0.0620(5) Uani 1 1 d . . .
H15 H 0.7298 -0.0887 0.8330 0.074 Uiso 1 1 calc R . .
C17 C 0.88329(15) 0.2105(3) 0.78542(9) 0.0554(5) Uani 1 1 d . . .
C18 C 0.87324(14) 0.3285(2) 0.83603(9) 0.0507(5) Uani 1 1 d . . .
C19 C 0.80452(14) 0.2844(2) 0.88600(8) 0.0450(4) Uani 1 1 d . . .
C20 C 0.79836(16) 0.4032(2) 0.93618(10) 0.0585(5) Uani 1 1 d . . .
H20 H 0.7543 0.3786 0.9692 0.070 Uiso 1 1 calc R . .
C21 C 0.85549(19) 0.5536(3) 0.93747(12) 0.0798(7) Uani 1 1 d . . .
H21 H 0.8508 0.6288 0.9716 0.096 Uiso 1 1 calc R . .
C22 C 0.92038(19) 0.5958(3) 0.88862(13) 0.0849(7) Uani 1 1 d . . .
H22 H 0.9587 0.6989 0.8901 0.102 Uiso 1 1 calc R . .
C23 C 0.92809(16) 0.4862(3) 0.83829(11) 0.0676(6) Uani 1 1 d . . .
H23 H 0.9703 0.5165 0.8051 0.081 Uiso 1 1 calc R . .
C24 C 0.22381(19) 0.4021(4) 0.80552(12) 0.1046(9) Uani 1 1 d . . .
H24A H 0.1725 0.3392 0.8289 0.157 Uiso 1 1 calc R . .
H24B H 0.1904 0.4122 0.7604 0.157 Uiso 1 1 calc R . .
H24C H 0.2357 0.5125 0.8245 0.157 Uiso 1 1 calc R . .
C25 C 0.9618(2) 0.1502(3) 0.68767(11) 0.1005(9) Uani 1 1 d . . .
H25A H 1.0009 0.0498 0.7050 0.151 Uiso 1 1 calc R . .
H25B H 1.0063 0.2038 0.6577 0.151 Uiso 1 1 calc R . .
H25C H 0.8868 0.1211 0.6650 0.151 Uiso 1 1 calc R . .

loop_
_atom_site_aniso_label
_atom_site_aniso_U_11
_atom_site_aniso_U_22
_atom_site_aniso_U_33
_atom_site_aniso_U_23
_atom_site_aniso_U_13
_atom_site_aniso_U_12
O1 0.0728(9) 0.0975(11) 0.0492(9) 0.0041(8) 0.0146(7) 0.0279(8)
O2 0.0541(9) 0.1358(14) 0.0663(10) 0.0042(9) 0.0008(7) 0.0141(9)
O3 0.0602(9) 0.1140(12) 0.0528(9) 0.0039(8) 0.0223(7) 0.0098(8)
C1 0.0529(12) 0.0608(12) 0.0598(14) 0.0112(10) 0.0136(10) 0.0038(10)
C2 0.0776(15) 0.0963(17) 0.0569(15) 0.0139(12) 0.0125(11) 0.0087(13)
C3 0.0708(16) 0.1082(19) 0.0661(16) 0.0270(14) 0.0011(12) 0.0038(14)
C4 0.0555(13) 0.0847(16) 0.0831(18) 0.0248(14) 0.0059(13) 0.0060(11)
C5 0.0551(12) 0.0585(12) 0.0793(16) 0.0065(11) 0.0190(11) 0.0002(10)
C6 0.0468(11) 0.0437(10) 0.0587(13) 0.0058(9) 0.0127(9) -0.0044(8)
C7 0.0485(11) 0.0436(10) 0.0614(13) -0.0060(9) 0.0165(9) -0.0052(8)
C8 0.0433(10) 0.0495(11) 0.0543(12) 0.0007(9) 0.0141(9) -0.0072(8)
C9 0.0503(11) 0.0578(12) 0.0509(12) 0.0057(9) 0.0130(9) 0.0007(9)
C10 0.0589(13) 0.0701(13) 0.0607(14) 0.0043(11) 0.0246(10) 0.0096(10)
C11 0.0468(11) 0.0720(13) 0.0680(15) 0.0068(11) 0.0182(10) 0.0073(10)
C12 0.0438(11) 0.0770(14) 0.0583(13) 0.0042(11) 0.0071(10) -0.0055(10)
C13 0.0474(11) 0.0741(14) 0.0531(13) -0.0063(10) 0.0149(9) -0.0057(10)
C14 0.0409(10) 0.0513(11) 0.0531(12) -0.0042(9) 0.0087(8) 0.0009(8)
C16 0.0527(12) 0.0882(16) 0.0556(13) -0.0204(12) 0.0117(10) 0.0014(11)
C15 0.0572(12) 0.0618(13) 0.0675(14) -0.0186(11) 0.0105(10) -0.0085(10)
C17 0.0375(10) 0.0855(15) 0.0443(11) 0.0072(11) 0.0096(8) 0.0114(10)
C18 0.0371(10) 0.0597(12) 0.0557(12) 0.0076(10) 0.0078(8) 0.0085(9)
C19 0.0398(10) 0.0468(10) 0.0490(11) -0.0002(9) 0.0088(8) 0.0064(8)
C20 0.0626(12) 0.0502(11) 0.0678(14) -0.0041(10) 0.0270(10) -0.0032(10)
C21 0.0899(16) 0.0561(13) 0.1009(19) -0.0151(12) 0.0401(14) -0.0166(12)
C22 0.0876(17) 0.0563(13) 0.118(2) -0.0042(14) 0.0392(15) -0.0144(12)
C23 0.0594(13) 0.0678(14) 0.0809(16) 0.0170(12) 0.0283(11) 0.0035(11)
C24 0.0663(16) 0.159(2) 0.0841(19) 0.0106(17) -0.0050(12) 0.0300(16)
C25 0.0921(18) 0.157(2) 0.0580(15) -0.0056(16) 0.0312(13) 0.0271(17)

loop_
_atom_type_symbol
_atom_type_description
_atom_type_scat_dispersion_real
_atom_type_scat_dispersion_imag
_atom_type_scat_source
C C 0.0033 0.0016 'International Tables Vol C Tables 4.2.6.8 and 6.1.1.4'
H H 0.0000 0.0000 'International Tables Vol C Tables 4.2.6.8 and 6.1.1.4'
O O 0.0106 0.0060 'International Tables Vol C Tables 4.2.6.8 and 6.1.1.4'

loop_
_geom_angle_atom_site_label_1
_geom_angle_atom_site_label_2
_geom_angle_atom_site_label_3
_geom_angle
_geom_angle_site_symmetry_1
_geom_angle_site_symmetry_3
_geom_angle_publ_flag
C1 O1 C9 118.82(14) . . ?
C12 O2 C24 116.97(17) . . ?
C17 O3 C25 117.60(18) . . ?
C6 C1 O1 123.12(17) . . ?
C6 C1 C2 122.09(18) . . ?
O1 C1 C2 114.79(18) . . ?
C3 C2 C1 119.3(2) . . ?
C3 C2 H2 120.3 . . ?
C1 C2 H2 120.3 . . ?
C2 C3 C4 120.5(2) . . ?
C2 C3 H3 119.7 . . ?
C4 C3 H3 119.7 . . ?
C3 C4 C5 119.5(2) . . ?
C3 C4 H4 120.3 . . ?
C5 C4 H4 120.3 . . ?
C4 C5 C6 121.8(2) . . ?
C4 C5 H5 119.1 . . ?
C6 C5 H5 119.1 . . ?
C1 C6 C5 116.74(18) . . ?
C1 C6 C7 122.08(16) . . ?
C5 C6 C7 121.16(17) . . ?
C6 C7 C8 111.18(14) . . ?
C6 C7 C14 114.21(14) . . ?
C8 C7 C14 112.91(14) . . ?
C6 C7 H7 105.9 . . ?
C8 C7 H7 105.9 . . ?
C14 C7 H7 105.9 . . ?
C9 C8 C13 117.56(17) . . ?
C9 C8 C7 121.29(16) . . ?
C13 C8 C7 121.10(16) . . ?
C10 C9 O1 115.62(16) . . ?
C10 C9 C8 121.25(17) . . ?
O1 C9 C8 123.14(16) . . ?
C11 C10 C9 120.45(18) . . ?
C11 C10 H10 119.8 . . ?
C9 C10 H10 119.8 . . ?
C12 C11 C10 119.45(18) . . ?
C12 C11 H11 120.3 . . ?
C10 C11 H11 120.3 . . ?
O2 C12 C11 124.67(18) . . ?
O2 C12 C13 115.30(18) . . ?
C11 C12 C13 120.03(18) . . ?
C8 C13 C12 121.26(17) . . ?
C8 C13 H13 119.4 . . ?
C12 C13 H13 119.4 . . ?
C15 C14 C19 118.00(17) . . ?
C15 C14 C7 119.29(16) . . ?
C19 C14 C7 122.71(16) . . ?
C17 C16 C15 119.51(19) . . ?
C17 C16 H16 120.2 . . ?
C15 C16 H16 120.2 . . ?
C14 C15 C16 123.33(18) . . ?
C14 C15 H15 118.3 . . ?
C16 C15 H15 118.3 . . ?
O3 C17 C16 124.34(19) . . ?
O3 C17 C18 115.00(18) . . ?
C16 C17 C18 120.65(17) . . ?
C23 C18 C17 121.79(18) . . ?
C23 C18 C19 119.51(18) . . ?
C17 C18 C19 118.70(17) . . ?
C20 C19 C14 123.05(16) . . ?
C20 C19 C18 117.13(16) . . ?
C14 C19 C18 119.79(16) . . ?
C21 C20 C19 121.51(18) . . ?
C21 C20 H20 119.2 . . ?
C19 C20 H20 119.2 . . ?
C20 C21 C22 120.9(2) . . ?
C20 C21 H21 119.5 . . ?
C22 C21 H21 119.5 . . ?
C23 C22 C21 120.0(2) . . ?
C23 C22 H22 120.0 . . ?
C21 C22 H22 120.0 . . ?
C22 C23 C18 120.86(19) . . ?
C22 C23 H23 119.6 . . ?
C18 C23 H23 119.6 . . ?
O2 C24 H24A 109.5 . . ?
O2 C24 H24B 109.5 . . ?
H24A C24 H24B 109.5 . . ?
O2 C24 H24C 109.5 . . ?
H24A C24 H24C 109.5 . . ?
H24B C24 H24C 109.5 . . ?
O3 C25 H25A 109.5 . . ?
O3 C25 H25B 109.5 . . ?
H25A C25 H25B 109.5 . . ?
O3 C25 H25C 109.5 . . ?
H25A C25 H25C 109.5 . . ?
H25B C25 H25C 109.5 . . ?

loop_
_geom_bond_atom_site_label_1
_geom_bond_atom_site_label_2
_geom_bond_distance
_geom_bond_site_symmetry_2
_geom_bond_publ_flag
O1 C1 1.378(2) . ?
O1 C9 1.384(2) . ?
O2 C12 1.374(2) . ?
O2 C24 1.423(2) . ?
O3 C17 1.360(2) . ?
O3 C25 1.420(2) . ?
C1 C6 1.373(2) . ?
C1 C2 1.385(3) . ?
C2 C3 1.365(3) . ?
C2 H2 0.9300 . ?
C3 C4 1.365(3) . ?
C3 H3 0.9300 . ?
C4 C5 1.376(3) . ?
C4 H4 0.9300 . ?
C5 C6 1.392(2) . ?
C5 H5 0.9300 . ?
C6 C7 1.512(2) . ?
C7 C8 1.519(2) . ?
C7 C14 1.521(2) . ?
C7 H7 0.9800 . ?
C8 C9 1.382(2) . ?
C8 C13 1.385(2) . ?
C9 C10 1.379(2) . ?
C10 C11 1.373(2) . ?
C10 H10 0.9300 . ?
C11 C12 1.369(3) . ?
C11 H11 0.9300 . ?
C12 C13 1.388(2) . ?
C13 H13 0.9300 . ?
C14 C15 1.376(2) . ?
C14 C19 1.413(2) . ?
C16 C17 1.364(3) . ?
C16 C15 1.391(3) . ?
C16 H16 0.9300 . ?
C15 H15 0.9300 . ?
C17 C18 1.418(3) . ?
C18 C23 1.401(2) . ?
C18 C19 1.436(2) . ?
C19 C20 1.408(2) . ?
C20 C21 1.364(2) . ?
C20 H20 0.9300 . ?
C21 C22 1.384(3) . ?
C21 H21 0.9300 . ?
C22 C23 1.366(3) . ?
C22 H22 0.9300 . ?
C23 H23 0.9300 . ?
C24 H24A 0.9600 . ?
C24 H24B 0.9600 . ?
C24 H24C 0.9600 . ?
C25 H25A 0.9600 . ?
C25 H25B 0.9600 . ?
C25 H25C 0.9600 . ?

loop_
_geom_torsion_atom_site_label_1
_geom_torsion_atom_site_label_2
_geom_torsion_atom_site_label_3
_geom_torsion_atom_site_label_4
_geom_torsion
_geom_torsion_site_symmetry_1
_geom_torsion_site_symmetry_2
_geom_torsion_site_symmetry_3
_geom_torsion_site_symmetry_4
_geom_torsion_publ_flag
C9 O1 C1 C6 -2.6(3) . . . . ?
C9 O1 C1 C2 177.12(17) . . . . ?
C6 C1 C2 C3 -0.1(3) . . . . ?
O1 C1 C2 C3 -179.80(19) . . . . ?
C1 C2 C3 C4 -0.4(3) . . . . ?
C2 C3 C4 C5 1.1(3) . . . . ?
C3 C4 C5 C6 -1.3(3) . . . . ?
O1 C1 C6 C5 179.59(16) . . . . ?
C2 C1 C6 C5 -0.1(3) . . . . ?
O1 C1 C6 C7 -2.1(3) . . . . ?
C2 C1 C6 C7 178.20(18) . . . . ?
C4 C5 C6 C1 0.8(3) . . . . ?
C4 C5 C6 C7 -177.53(17) . . . . ?
C1 C6 C7 C8 6.2(2) . . . . ?
C5 C6 C7 C8 -175.63(15) . . . . ?
C1 C6 C7 C14 135.39(17) . . . . ?
C5 C6 C7 C14 -46.4(2) . . . . ?
C6 C7 C8 C9 -6.2(2) . . . . ?
C14 C7 C8 C9 -136.12(17) . . . . ?
C6 C7 C8 C13 176.48(15) . . . . ?
C14 C7 C8 C13 46.6(2) . . . . ?
C1 O1 C9 C10 -177.40(16) . . . . ?
C1 O1 C9 C8 2.5(3) . . . . ?
C13 C8 C9 C10 -0.5(3) . . . . ?
C7 C8 C9 C10 -177.84(16) . . . . ?
C13 C8 C9 O1 179.70(16) . . . . ?
C7 C8 C9 O1 2.3(3) . . . . ?
O1 C9 C10 C11 -179.71(17) . . . . ?
C8 C9 C10 C11 0.4(3) . . . . ?
C9 C10 C11 C12 -0.1(3) . . . . ?
C24 O2 C12 C11 -2.3(3) . . . . ?
C24 O2 C12 C13 178.27(19) . . . . ?
C10 C11 C12 O2 -179.65(17) . . . . ?
C10 C11 C12 C13 -0.2(3) . . . . ?
C9 C8 C13 C12 0.1(3) . . . . ?
C7 C8 C13 C12 177.54(16) . . . . ?
O2 C12 C13 C8 179.67(16) . . . . ?
C11 C12 C13 C8 0.2(3) . . . . ?
C6 C7 C14 C15 118.22(18) . . . . ?
C8 C7 C14 C15 -113.45(18) . . . . ?
C6 C7 C14 C19 -61.4(2) . . . . ?
C8 C7 C14 C19 67.0(2) . . . . ?
C19 C14 C15 C16 -0.8(3) . . . . ?
C7 C14 C15 C16 179.55(18) . . . . ?
C17 C16 C15 C14 -0.1(3) . . . . ?
C25 O3 C17 C16 1.5(3) . . . . ?
C25 O3 C17 C18 -179.56(17) . . . . ?
C15 C16 C17 O3 -179.86(16) . . . . ?
C15 C16 C17 C18 1.3(3) . . . . ?
O3 C17 C18 C23 -0.2(2) . . . . ?
C16 C17 C18 C23 178.73(17) . . . . ?
O3 C17 C18 C19 179.59(14) . . . . ?
C16 C17 C18 C19 -1.4(3) . . . . ?
C15 C14 C19 C20 -177.57(16) . . . . ?
C7 C14 C19 C20 2.0(3) . . . . ?
C15 C14 C19 C18 0.6(2) . . . . ?
C7 C14 C19 C18 -179.77(15) . . . . ?
C23 C18 C19 C20 -1.4(2) . . . . ?
C17 C18 C19 C20 178.77(16) . . . . ?
C23 C18 C19 C14 -179.71(15) . . . . ?
C17 C18 C19 C14 0.5(2) . . . . ?
C14 C19 C20 C21 178.00(18) . . . . ?
C18 C19 C20 C21 -0.2(3) . . . . ?
C19 C20 C21 C22 1.0(3) . . . . ?
C20 C21 C22 C23 -0.1(4) . . . . ?
C21 C22 C23 C18 -1.5(3) . . . . ?
C17 C18 C23 C22 -177.86(19) . . . . ?
C19 C18 C23 C22 2.3(3) . . . . ?
